data_4084656
loop_
_publ_author_name
'Kameo, Hajime'
'Kawamoto, Tatsuya'
'Sakaki, Shigeyoshi'
'Bourissou, Didier'
'Nakazawa, Hiroshi'

_publ_section_title
;
 Synthesis, Geometry, and Bonding Nature of Heptacoordinate Compounds of
 Silicon and Germanium Featuring Three Phosphine Donors
;
_journal_issue 22
_journal_name_full Organometallics
_journal_page_first 6557
_journal_paper_doi 10.1021/om500906f
_journal_volume 33
_journal_year 2014
_chemical_formula_moiety 'C54 H42 F Ge P3, 2.5(C4 H8 O)'
_chemical_formula_sum 'C64 H62 F Ge O2.5 P3'
_chemical_formula_weight 1055.64
_space_group_IT_number 2
_symmetry_cell_setting triclinic
_symmetry_Int_Tables_number 2
_symmetry_space_group_name_Hall '-P 1'
_symmetry_space_group_name_H-M 'P -1'
_cell_angle_alpha 74.147(8)
_cell_angle_beta 67.510(6)
_cell_angle_gamma 81.619(9)
_cell_formula_units_Z 2
_cell_length_a 11.9214(13)
_cell_length_b 13.7238(17)
_cell_length_c 18.6671(19)
_cell_measurement_reflns_used 9110
_cell_measurement_temperature 200(2)
_cell_measurement_theta_max 27.4835
_cell_measurement_theta_min 4.0592
_cell_volume 2711.5(5)
_computing_cell_refinement CrystalClear
_computing_data_collection 'CrystalClear (Rigaku, 2001)'
_computing_molecular_graphics 'Ortep-3 for Windows (Farrugia, 1997)'
_computing_publication_material SHELXL97
_computing_structure_refinement 'SHELXL-97 (Sheldrick, 1997)'
_computing_structure_solution 'SIR97 (Altomare <i>et al.</i>,  1999)'
_diffrn_ambient_temperature 200(2)
_diffrn_detector_area_resol_mean 7.32
_diffrn_measured_fraction_theta_full 0.979
_diffrn_measured_fraction_theta_max 0.979
_diffrn_measurement_details
;
scan:
    Number of images: 720
               Slice: -80.0000 - 100.0000
         Image width: 0.2500
            Exp time: 3.0000
       Rotation axis: Phi
               Omega: 0.0000
                 Chi: 0.0000
                 Phi: 0.0000
                 XTD: 35.1618
              2theta: 9.8099
scan:
    Number of images: 200
               Slice: -30.0000 - 20.0000
         Image width: 0.2500
            Exp time: 3.0000
       Rotation axis: Omega
               Omega: 0.0000
                 Chi: 90.0000
                 Phi: 0.0000
                 XTD: 35.1618
              2theta: 9.8099
scan:
    Number of images: 200
               Slice: -30.0000 - 20.0000
         Image width: 0.2500
            Exp time: 3.0000
       Rotation axis: Omega
               Omega: 0.0000
                 Chi: 90.0000
                 Phi: 90.0000
                 XTD: 35.1618
              2theta: 9.8099
scan:
    Number of images: 200
               Slice: -30.0000 - 20.0000
         Image width: 0.2500
            Exp time: 3.0000
       Rotation axis: Omega
               Omega: 0.0000
                 Chi: 90.0000
                 Phi: 180.0000
                 XTD: 35.1618
              2theta: 9.8099

;
_diffrn_measurement_device 'Mercury CCD (2x2 bin mode)'
_diffrn_measurement_device_details 'AFC7: Eulerian 3-circle'
_diffrn_measurement_device_type 'Rigaku/MSC Mercury CCD'
_diffrn_measurement_method '\w or \f'
_diffrn_radiation_detector CCD
_diffrn_radiation_monochromator 'Graphite Monochromator'
_diffrn_radiation_source 'Rotating Anode'
_diffrn_radiation_type MoK\a
_diffrn_radiation_wavelength 0.71070
_diffrn_reflns_av_R_equivalents 0.0511
_diffrn_reflns_av_sigmaI/netI 0.0757
_diffrn_reflns_limit_h_max 13
_diffrn_reflns_limit_h_min -15
_diffrn_reflns_limit_k_max 17
_diffrn_reflns_limit_k_min -16
_diffrn_reflns_limit_l_max 20
_diffrn_reflns_limit_l_min -24
_diffrn_reflns_number 26988
_diffrn_reflns_reduction_process 'Lp corrections applied'
_diffrn_reflns_theta_full 27.48
_diffrn_reflns_theta_max 27.48
_diffrn_reflns_theta_min 4.06
_diffrn_source_current 200.0000
_diffrn_source_power 10.0000
_diffrn_source_voltage 50.0000
_exptl_absorpt_coefficient_mu 0.702
_exptl_absorpt_correction_T_max 0.9205
_exptl_absorpt_correction_T_min 0.8170
_exptl_absorpt_correction_type multi-scan
_exptl_absorpt_process_details 'REQAB(Rigaku, 1998)'
_exptl_crystal_colour Colorless
_exptl_crystal_density_diffrn 1.293
_exptl_crystal_density_method 'not measured'
_exptl_crystal_description Prism
_exptl_crystal_F_000 1104
_exptl_crystal_preparation 'mounted on the CryoLoop with Palaton oil and placed in N2 stream at 200(2) K'
_exptl_crystal_size_max 0.30
_exptl_crystal_size_mid 0.20
_exptl_crystal_size_min 0.12
_refine_diff_density_max 0.584
_refine_diff_density_min -0.415
_refine_diff_density_rms 0.071
_refine_ls_extinction_method none
_refine_ls_goodness_of_fit_ref 1.099
_refine_ls_hydrogen_treatment constr
_refine_ls_matrix_type full
_refine_ls_number_parameters 633
_refine_ls_number_reflns 12173
_refine_ls_number_restraints 0
_refine_ls_restrained_S_all 1.099
_refine_ls_R_factor_all 0.0998
_refine_ls_R_factor_gt 0.0684
_refine_ls_shift/su_max 0.001
_refine_ls_shift/su_mean 0.000
_refine_ls_structure_factor_coef Fsqd
_refine_ls_weighting_details 'calc w=1/[\s^2^(Fo^2^)+(0.0466P)^2^+3.1093P] where P=(Fo^2^+2Fc^2^)/3'
_refine_ls_weighting_scheme calc
_refine_ls_wR_factor_gt 0.1355
_refine_ls_wR_factor_ref 0.1487
_reflns_number_gt 9241
_reflns_number_total 12173
_reflns_threshold_expression >2sigma(I)
_cod_data_source_file om500906f_si_003.cif
_cod_data_source_block 2a
_cod_depositor_comments
;
The following automatic conversions were performed:

'_exptl_absorpt_correction_type' value 'Multi-scan' changed to
'multi-scan' according to
/home/saulius/struct/COD-crude-data--automatic-downloads/rss-feeds/ACS/lib/dictionaries/cif_core.dic
dictionary named 'cif_core.dic' version 2.4.2 from 2011-04-26.

Automatic conversion script
Id: cif_fix_values 2827 2014-09-09 07:05:25Z andrius 

 Adding full bibliography for 4084655--4084660.cif.
;
_cod_original_sg_symbol_H-M P-1
_cod_original_formula_sum 'C64 H62 F Ge O2.50 P3'
_cod_database_code 4084656

loop_
_symmetry_equiv_pos_as_xyz
'x, y, z'
'-x, -y, -z'

loop_
_atom_site_label
_atom_site_type_symbol
_atom_site_fract_x
_atom_site_fract_y
_atom_site_fract_z
_atom_site_U_iso_or_equiv
_atom_site_adp_type
_atom_site_occupancy
_atom_site_symmetry_multiplicity
_atom_site_calc_flag
_atom_site_refinement_flags
_atom_site_disorder_assembly
_atom_site_disorder_group
Ge1 Ge 0.60448(3) 0.20243(3) 0.28322(2) 0.02708(11) Uani 1 1 d . . .
F1 F 0.55812(16) 0.07728(15) 0.30947(12) 0.0343(5) Uani 1 1 d . . .
P1 P 0.30560(8) 0.18457(8) 0.35151(6) 0.0352(2) Uani 1 1 d . . .
C1 C 0.5004(3) 0.2884(3) 0.2293(2) 0.0304(7) Uani 1 1 d . . .
C2 C 0.5562(4) 0.3592(3) 0.1588(2) 0.0391(8) Uani 1 1 d . . .
H2A H 0.6422 0.3625 0.1377 0.047 Uiso 1 1 calc R . .
C3 C 0.4874(4) 0.4251(3) 0.1192(3) 0.0517(11) Uani 1 1 d . . .
H3A H 0.5260 0.4732 0.0711 0.062 Uiso 1 1 calc R . .
C4 C 0.3623(4) 0.4205(3) 0.1500(3) 0.0603(13) Uani 1 1 d . . .
H4A H 0.3149 0.4661 0.1233 0.072 Uiso 1 1 calc R . .
C5 C 0.3059(4) 0.3499(3) 0.2193(3) 0.0518(11) Uani 1 1 d . . .
H5A H 0.2199 0.3473 0.2397 0.062 Uiso 1 1 calc R . .
C6 C 0.3738(3) 0.2822(3) 0.2601(2) 0.0349(8) Uani 1 1 d . . .
C7 C 0.2938(3) 0.0794(3) 0.3119(2) 0.0340(8) Uani 1 1 d . . .
C8 C 0.3091(4) 0.0874(3) 0.2332(2) 0.0466(10) Uani 1 1 d . . .
H8A H 0.3246 0.1511 0.1956 0.056 Uiso 1 1 calc R . .
C9 C 0.3015(4) 0.0027(4) 0.2096(3) 0.0554(11) Uani 1 1 d . . .
H9A H 0.3117 0.0088 0.1556 0.066 Uiso 1 1 calc R . .
C10 C 0.2796(4) -0.0902(3) 0.2622(3) 0.0479(10) Uani 1 1 d . . .
H10A H 0.2749 -0.1479 0.2449 0.058 Uiso 1 1 calc R . .
C11 C 0.2648(4) -0.0990(3) 0.3398(3) 0.0501(10) Uani 1 1 d . . .
H11A H 0.2494 -0.1629 0.3770 0.060 Uiso 1 1 calc R . .
C12 C 0.2722(3) -0.0145(3) 0.3644(3) 0.0437(9) Uani 1 1 d . . .
H12A H 0.2622 -0.0213 0.4185 0.052 Uiso 1 1 calc R . .
C13 C 0.1472(3) 0.2318(3) 0.3893(2) 0.0401(9) Uani 1 1 d . . .
C14 C 0.0482(3) 0.1868(3) 0.3925(2) 0.0407(9) Uani 1 1 d . . .
H14A H 0.0606 0.1301 0.3699 0.049 Uiso 1 1 calc R . .
C15 C -0.0690(3) 0.2239(3) 0.4287(3) 0.0470(10) Uani 1 1 d . . .
H15A H -0.1362 0.1923 0.4305 0.056 Uiso 1 1 calc R . .
C16 C -0.0889(4) 0.3050(4) 0.4615(3) 0.0535(11) Uani 1 1 d . . .
H16A H -0.1694 0.3305 0.4855 0.064 Uiso 1 1 calc R . .
C17 C 0.0080(4) 0.3495(4) 0.4598(4) 0.0779(18) Uani 1 1 d . . .
H17A H -0.0054 0.4055 0.4833 0.094 Uiso 1 1 calc R . .
C18 C 0.1251(4) 0.3134(4) 0.4242(3) 0.0687(15) Uani 1 1 d . . .
H18A H 0.1915 0.3448 0.4236 0.082 Uiso 1 1 calc R . .
P2 P 0.70474(8) 0.11626(7) 0.11626(5) 0.0315(2) Uani 1 1 d . . .
C19 C 0.7768(3) 0.1917(3) 0.2169(2) 0.0295(7) Uani 1 1 d . . .
C20 C 0.8613(3) 0.2156(3) 0.2437(2) 0.0383(8) Uani 1 1 d . . .
H20A H 0.8338 0.2391 0.2912 0.046 Uiso 1 1 calc R . .
C21 C 0.9857(3) 0.2056(3) 0.2015(3) 0.0476(10) Uani 1 1 d . . .
H21A H 1.0427 0.2219 0.2202 0.057 Uiso 1 1 calc R . .
C22 C 1.0255(3) 0.1716(3) 0.1319(2) 0.0469(10) Uani 1 1 d . . .
H22A H 1.1101 0.1644 0.1028 0.056 Uiso 1 1 calc R . .
C23 C 0.9423(3) 0.1483(3) 0.1051(2) 0.0412(9) Uani 1 1 d . . .
H23A H 0.9703 0.1266 0.0568 0.049 Uiso 1 1 calc R . .
C24 C 0.8171(3) 0.1560(3) 0.1477(2) 0.0309(7) Uani 1 1 d . . .
C25 C 0.7282(3) -0.0226(3) 0.1401(2) 0.0320(7) Uani 1 1 d . . .
C26 C 0.6288(4) -0.0777(3) 0.1951(2) 0.0435(9) Uani 1 1 d . . .
H26A H 0.5538 -0.0430 0.2179 0.052 Uiso 1 1 calc R . .
C27 C 0.6382(4) -0.1824(3) 0.2167(3) 0.0559(12) Uani 1 1 d . . .
H27A H 0.5698 -0.2191 0.2545 0.067 Uiso 1 1 calc R . .
C28 C 0.7459(4) -0.2337(3) 0.1838(3) 0.0541(11) Uani 1 1 d . . .
H28A H 0.7517 -0.3057 0.1984 0.065 Uiso 1 1 calc R . .
C29 C 0.8459(4) -0.1800(3) 0.1293(3) 0.0490(10) Uani 1 1 d . . .
H29A H 0.9206 -0.2150 0.1065 0.059 Uiso 1 1 calc R . .
C30 C 0.8369(3) -0.0762(3) 0.1084(2) 0.0412(9) Uani 1 1 d . . .
H30A H 0.9062 -0.0399 0.0714 0.049 Uiso 1 1 calc R . .
C31 C 0.7780(3) 0.1548(3) 0.0072(2) 0.0347(8) Uani 1 1 d . . .
C32 C 0.8050(3) 0.0904(3) -0.0440(2) 0.0385(9) Uani 1 1 d . . .
H32A H 0.7926 0.0200 -0.0224 0.046 Uiso 1 1 calc R . .
C33 C 0.8499(3) 0.1278(4) -0.1263(2) 0.0459(10) Uani 1 1 d . . .
H33A H 0.8693 0.0825 -0.1602 0.055 Uiso 1 1 calc R . .
C34 C 0.8663(3) 0.2294(4) -0.1590(2) 0.0500(11) Uani 1 1 d . . .
H34A H 0.8971 0.2547 -0.2152 0.060 Uiso 1 1 calc R . .
C35 C 0.8375(4) 0.2943(3) -0.1090(3) 0.0551(11) Uani 1 1 d . . .
H35A H 0.8469 0.3650 -0.1311 0.066 Uiso 1 1 calc R . .
C36 C 0.7951(4) 0.2575(3) -0.0272(2) 0.0484(10) Uani 1 1 d . . .
H36A H 0.7774 0.3033 0.0062 0.058 Uiso 1 1 calc R . .
P3 P 0.63834(8) 0.42214(7) 0.30817(5) 0.0321(2) Uani 1 1 d . . .
C37 C 0.5848(3) 0.2231(3) 0.3873(2) 0.0284(7) Uani 1 1 d . . .
C38 C 0.5532(3) 0.1411(3) 0.4535(2) 0.0346(8) Uani 1 1 d . . .
H38A H 0.5381 0.0782 0.4475 0.042 Uiso 1 1 calc R . .
C39 C 0.5433(3) 0.1500(3) 0.5278(2) 0.0385(9) Uani 1 1 d . . .
H39A H 0.5218 0.0936 0.5725 0.046 Uiso 1 1 calc R . .
C40 C 0.5652(3) 0.2419(3) 0.5365(2) 0.0365(8) Uani 1 1 d . . .
H40A H 0.5592 0.2482 0.5873 0.044 Uiso 1 1 calc R . .
C41 C 0.5955(3) 0.3241(3) 0.4718(2) 0.0336(8) Uani 1 1 d . . .
H41A H 0.6105 0.3866 0.4783 0.040 Uiso 1 1 calc R . .
C42 C 0.6044(3) 0.3159(3) 0.39665(19) 0.0284(7) Uani 1 1 d . . .
C43 C 0.7304(3) 0.5006(3) 0.3274(2) 0.0367(8) Uani 1 1 d . . .
C44 C 0.8561(4) 0.4860(3) 0.2956(3) 0.0515(11) Uani 1 1 d . . .
H44A H 0.8907 0.4370 0.2648 0.062 Uiso 1 1 calc R . .
C45 C 0.9311(4) 0.5419(4) 0.3084(3) 0.0647(13) Uani 1 1 d . . .
H45A H 1.0168 0.5302 0.2871 0.078 Uiso 1 1 calc R . .
C46 C 0.8827(5) 0.6144(4) 0.3517(3) 0.0666(14) Uani 1 1 d . . .
H46A H 0.9346 0.6533 0.3598 0.080 Uiso 1 1 calc R . .
C47 C 0.7587(4) 0.6302(3) 0.3830(3) 0.0568(12) Uani 1 1 d . . .
H47A H 0.7250 0.6802 0.4130 0.068 Uiso 1 1 calc R . .
C48 C 0.6828(4) 0.5742(3) 0.3712(2) 0.0442(9) Uani 1 1 d . . .
H48A H 0.5973 0.5859 0.3933 0.053 Uiso 1 1 calc R . .
C49 C 0.4913(3) 0.4937(3) 0.3264(2) 0.0329(8) Uani 1 1 d . . .
C50 C 0.4757(4) 0.5659(3) 0.2621(3) 0.0516(11) Uani 1 1 d . . .
H50A H 0.5404 0.5775 0.2118 0.062 Uiso 1 1 calc R . .
C51 C 0.3657(5) 0.6217(4) 0.2709(3) 0.0650(14) Uani 1 1 d . . .
H51A H 0.3561 0.6711 0.2265 0.078 Uiso 1 1 calc R . .
C52 C 0.2713(4) 0.6056(3) 0.3431(3) 0.0561(12) Uani 1 1 d . . .
H52A H 0.1967 0.6441 0.3490 0.067 Uiso 1 1 calc R . .
C53 C 0.2855(4) 0.5338(3) 0.4065(3) 0.0494(10) Uani 1 1 d . . .
H53A H 0.2203 0.5224 0.4566 0.059 Uiso 1 1 calc R . .
C54 C 0.3945(3) 0.4772(3) 0.3984(2) 0.0414(9) Uani 1 1 d . . .
H54A H 0.4026 0.4266 0.4427 0.050 Uiso 1 1 calc R . .
O1 O 0.9699(3) -0.1492(3) 0.3311(2) 0.0671(9) Uani 1 1 d . . .
C55 C 0.8828(5) -0.1059(5) 0.2956(3) 0.0725(15) Uani 1 1 d . . .
H55A H 0.8636 -0.1551 0.2723 0.087 Uiso 1 1 calc R . .
H55B H 0.9141 -0.0447 0.2527 0.087 Uiso 1 1 calc R . .
C56 C 0.7745(5) -0.0792(4) 0.3592(4) 0.0761(16) Uani 1 1 d . . .
H56A H 0.7221 -0.1378 0.3887 0.091 Uiso 1 1 calc R . .
H56B H 0.7266 -0.0218 0.3376 0.091 Uiso 1 1 calc R . .
C57 C 0.8260(7) -0.0499(6) 0.4117(4) 0.118(3) Uani 1 1 d . . .
H57A H 0.8228 0.0247 0.4033 0.142 Uiso 1 1 calc R . .
H57B H 0.7810 -0.0803 0.4687 0.142 Uiso 1 1 calc R . .
C58 C 0.9536(6) -0.0912(6) 0.3863(4) 0.108(3) Uani 1 1 d . . .
H58A H 1.0100 -0.0349 0.3614 0.130 Uiso 1 1 calc R . .
H58B H 0.9711 -0.1341 0.4333 0.130 Uiso 1 1 calc R . .
O2 O 0.5109(7) 0.1957(7) -0.0684(5) 0.083(2) Uiso 0.50 1 d P A 1
C59 C 0.4809(14) 0.2915(12) -0.0441(9) 0.082(4) Uiso 0.50 1 d P A 1
C60 C 0.3351(15) 0.2725(14) 0.0204(11) 0.107(5) Uiso 0.50 1 d P A 1
C61 C 0.3278(10) 0.1648(9) 0.0393(7) 0.059(3) Uiso 0.50 1 d P A 1
C62 C 0.4309(12) 0.1105(11) -0.0146(8) 0.084(3) Uiso 0.50 1 d P A 1
O3 O 0.1446(12) 0.5098(10) 0.0003(9) 0.149(4) Uiso 0.50 1 d P . .
C63 C 0.0878(14) 0.5281(13) -0.0563(10) 0.227(6) Uiso 1 1 d . . .
C64 C 0.016(2) 0.4595(18) -0.0468(14) 0.157(8) Uiso 0.50 1 d P . .
C65 C 0.043(2) 0.4867(16) 0.0656(13) 0.140(6) Uiso 0.50 1 d P . .
O2B O 0.3409(11) 0.1639(10) 0.0049(7) 0.114(4) Uiso 0.50 1 d P B 2
C62B C 0.3119(13) 0.2729(12) -0.0089(9) 0.090(4) Uiso 0.50 1 d P B 2
C61B C 0.4061(14) 0.3405(12) -0.0386(9) 0.098(4) Uiso 0.50 1 d P B 2
C60B C 0.4964(16) 0.2763(15) -0.0163(12) 0.109(6) Uiso 0.50 1 d P B 2
C59B C 0.491(2) 0.155(2) -0.0119(16) 0.168(8) Uiso 0.50 1 d P B 2

loop_
_atom_site_aniso_label
_atom_site_aniso_U_11
_atom_site_aniso_U_22
_atom_site_aniso_U_33
_atom_site_aniso_U_23
_atom_site_aniso_U_13
_atom_site_aniso_U_12
Ge1 0.02659(19) 0.0266(2) 0.02629(19) -0.00907(14) -0.00622(13) 0.00012(13)
F1 0.0335(10) 0.0292(11) 0.0398(12) -0.0126(9) -0.0094(8) -0.0020(8)
P1 0.0280(5) 0.0389(6) 0.0399(5) -0.0153(4) -0.0103(4) 0.0009(4)
C1 0.0352(18) 0.0282(18) 0.0311(18) -0.0140(15) -0.0119(14) 0.0015(14)
C2 0.048(2) 0.033(2) 0.034(2) -0.0096(17) -0.0109(16) -0.0024(16)
C3 0.073(3) 0.032(2) 0.049(3) -0.0032(19) -0.026(2) 0.0000(19)
C4 0.073(3) 0.043(3) 0.070(3) -0.003(2) -0.043(3) 0.012(2)
C5 0.045(2) 0.046(3) 0.065(3) -0.010(2) -0.027(2) 0.0075(18)
C6 0.0348(19) 0.031(2) 0.042(2) -0.0155(17) -0.0148(15) 0.0038(14)
C7 0.0271(17) 0.035(2) 0.039(2) -0.0130(16) -0.0104(14) 0.0027(14)
C8 0.061(3) 0.040(2) 0.036(2) -0.0055(18) -0.0139(18) -0.0104(18)
C9 0.074(3) 0.058(3) 0.041(2) -0.016(2) -0.022(2) -0.009(2)
C10 0.050(2) 0.042(2) 0.063(3) -0.020(2) -0.028(2) -0.0008(18)
C11 0.060(3) 0.037(2) 0.060(3) -0.009(2) -0.032(2) -0.0003(19)
C12 0.052(2) 0.041(2) 0.042(2) -0.0106(19) -0.0222(18) 0.0012(17)
C13 0.0292(19) 0.044(2) 0.048(2) -0.0205(19) -0.0108(16) 0.0046(15)
C14 0.0338(19) 0.051(2) 0.043(2) -0.0233(19) -0.0130(16) 0.0032(16)
C15 0.029(2) 0.063(3) 0.054(3) -0.022(2) -0.0146(17) -0.0018(17)
C16 0.031(2) 0.062(3) 0.069(3) -0.033(2) -0.0124(19) 0.0088(18)
C17 0.043(3) 0.076(4) 0.128(5) -0.068(4) -0.018(3) 0.010(2)
C18 0.033(2) 0.072(3) 0.115(4) -0.062(3) -0.016(2) 0.002(2)
P2 0.0297(5) 0.0347(5) 0.0291(5) -0.0119(4) -0.0069(4) -0.0006(4)
C19 0.0264(17) 0.0264(18) 0.0320(18) -0.0075(14) -0.0066(13) 0.0002(13)
C20 0.036(2) 0.045(2) 0.038(2) -0.0166(18) -0.0130(15) -0.0022(16)
C21 0.030(2) 0.061(3) 0.058(3) -0.024(2) -0.0138(17) -0.0064(17)
C22 0.0246(19) 0.064(3) 0.049(2) -0.023(2) -0.0020(16) -0.0043(17)
C23 0.0336(19) 0.050(2) 0.038(2) -0.0209(18) -0.0021(15) -0.0043(16)
C24 0.0283(17) 0.0322(19) 0.0280(18) -0.0091(15) -0.0039(13) -0.0024(13)
C25 0.0368(18) 0.034(2) 0.0255(18) -0.0075(15) -0.0112(14) -0.0038(14)
C26 0.047(2) 0.043(2) 0.036(2) -0.0133(18) -0.0042(16) -0.0087(17)
C27 0.068(3) 0.045(3) 0.041(2) -0.007(2) -0.002(2) -0.017(2)
C28 0.088(3) 0.031(2) 0.048(3) -0.005(2) -0.035(2) 0.000(2)
C29 0.054(3) 0.038(2) 0.056(3) -0.013(2) -0.024(2) 0.0101(18)
C30 0.038(2) 0.042(2) 0.044(2) -0.0104(18) -0.0152(17) 0.0001(16)
C31 0.0308(18) 0.040(2) 0.0322(19) -0.0104(16) -0.0099(14) 0.0011(14)
C32 0.0350(19) 0.046(2) 0.037(2) -0.0086(18) -0.0140(15) -0.0075(16)
C33 0.044(2) 0.064(3) 0.033(2) -0.015(2) -0.0138(17) -0.0069(19)
C34 0.043(2) 0.068(3) 0.030(2) -0.002(2) -0.0104(17) -0.0013(19)
C35 0.061(3) 0.041(3) 0.045(3) 0.002(2) -0.010(2) 0.003(2)
C36 0.058(3) 0.037(2) 0.039(2) -0.0112(19) -0.0059(18) 0.0021(18)
P3 0.0376(5) 0.0261(5) 0.0274(5) -0.0068(4) -0.0055(4) -0.0020(4)
C37 0.0243(16) 0.0288(18) 0.0295(18) -0.0092(14) -0.0065(13) 0.0019(12)
C38 0.0387(19) 0.030(2) 0.0301(19) -0.0038(15) -0.0084(14) -0.0056(14)
C39 0.037(2) 0.040(2) 0.032(2) 0.0003(16) -0.0097(15) -0.0042(15)
C40 0.039(2) 0.044(2) 0.0266(19) -0.0109(16) -0.0111(15) 0.0009(16)
C41 0.0358(19) 0.032(2) 0.034(2) -0.0129(16) -0.0117(15) 0.0015(14)
C42 0.0256(16) 0.0274(18) 0.0268(17) -0.0065(14) -0.0040(13) 0.0002(12)
C43 0.044(2) 0.0269(19) 0.0317(19) -0.0020(15) -0.0059(15) -0.0096(15)
C44 0.046(2) 0.045(3) 0.054(3) -0.011(2) -0.0059(19) -0.0127(18)
C45 0.047(3) 0.060(3) 0.079(4) -0.009(3) -0.012(2) -0.020(2)
C46 0.077(3) 0.063(3) 0.062(3) 0.002(3) -0.027(3) -0.040(3)
C47 0.081(3) 0.044(3) 0.043(3) -0.008(2) -0.015(2) -0.025(2)
C48 0.055(2) 0.036(2) 0.037(2) -0.0094(18) -0.0072(17) -0.0154(17)
C49 0.0404(19) 0.0238(18) 0.0343(19) -0.0119(15) -0.0103(15) -0.0001(14)
C50 0.060(3) 0.041(2) 0.041(2) -0.0038(19) -0.0131(19) 0.0087(19)
C51 0.084(3) 0.050(3) 0.057(3) -0.010(2) -0.032(3) 0.023(2)
C52 0.054(3) 0.046(3) 0.074(3) -0.025(2) -0.029(2) 0.020(2)
C53 0.043(2) 0.044(3) 0.055(3) -0.020(2) -0.0088(19) 0.0051(18)
C54 0.044(2) 0.034(2) 0.042(2) -0.0119(17) -0.0127(17) 0.0066(16)
O1 0.0563(19) 0.084(3) 0.070(2) -0.040(2) -0.0221(16) 0.0093(17)
C55 0.083(4) 0.084(4) 0.057(3) -0.011(3) -0.036(3) -0.005(3)
C56 0.057(3) 0.068(4) 0.097(4) -0.010(3) -0.030(3) 0.004(2)
C57 0.126(6) 0.155(7) 0.076(4) -0.069(5) -0.034(4) 0.059(5)
C58 0.084(4) 0.166(7) 0.120(6) -0.080(6) -0.067(4) 0.027(4)

loop_
_atom_type_symbol
_atom_type_description
_atom_type_scat_dispersion_real
_atom_type_scat_dispersion_imag
_atom_type_scat_source
C C 0.0033 0.0016 'International Tables Vol C Tables 4.2.6.8 and 6.1.1.4'
H H 0.0000 0.0000 'International Tables Vol C Tables 4.2.6.8 and 6.1.1.4'
F F 0.0171 0.0103 'International Tables Vol C Tables 4.2.6.8 and 6.1.1.4'
P P 0.1023 0.0942 'International Tables Vol C Tables 4.2.6.8 and 6.1.1.4'
Ge Ge 0.1547 1.8001 'International Tables Vol C Tables 4.2.6.8 and 6.1.1.4'
O O 0.0106 0.0060 'International Tables Vol C Tables 4.2.6.8 and 6.1.1.4'

loop_
_geom_angle_atom_site_label_1
_geom_angle_atom_site_label_2
_geom_angle_atom_site_label_3
_geom_angle
_geom_angle_site_symmetry_1
_geom_angle_site_symmetry_3
F1 Ge1 C1 107.00(12) . .
F1 Ge1 C19 103.11(12) . .
C1 Ge1 C19 115.66(14) . .
F1 Ge1 C37 101.65(12) . .
C1 Ge1 C37 116.38(13) . .
C19 Ge1 C37 111.00(14) . .
F1 Ge1 P3 158.04(7) . .
C13 P1 C7 102.37(16) . .
C13 P1 C6 102.94(17) . .
C7 P1 C6 102.33(17) . .
C2 C1 C6 120.0(3) . .
C2 C1 Ge1 117.6(3) . .
C6 C1 Ge1 122.4(3) . .
C3 C2 C1 120.5(4) . .
C3 C2 H2A 119.7 . .
C1 C2 H2A 119.7 . .
C4 C3 C2 119.7(4) . .
C4 C3 H3A 120.2 . .
C2 C3 H3A 120.2 . .
C5 C4 C3 120.4(4) . .
C5 C4 H4A 119.8 . .
C3 C4 H4A 119.8 . .
C4 C5 C6 120.9(4) . .
C4 C5 H5A 119.5 . .
C6 C5 H5A 119.5 . .
C1 C6 C5 118.5(4) . .
C1 C6 P1 118.1(3) . .
C5 C6 P1 123.4(3) . .
C12 C7 C8 118.4(4) . .
C12 C7 P1 116.9(3) . .
C8 C7 P1 124.7(3) . .
C9 C8 C7 119.7(4) . .
C9 C8 H8A 120.2 . .
C7 C8 H8A 120.2 . .
C10 C9 C8 121.6(4) . .
C10 C9 H9A 119.2 . .
C8 C9 H9A 119.2 . .
C11 C10 C9 119.2(4) . .
C11 C10 H10A 120.4 . .
C9 C10 H10A 120.4 . .
C10 C11 C12 119.9(4) . .
C10 C11 H11A 120.1 . .
C12 C11 H11A 120.1 . .
C7 C12 C11 121.3(4) . .
C7 C12 H12A 119.3 . .
C11 C12 H12A 119.3 . .
C14 C13 C18 118.0(3) . .
C14 C13 P1 125.1(3) . .
C18 C13 P1 116.6(3) . .
C13 C14 C15 120.3(4) . .
C13 C14 H14A 119.8 . .
C15 C14 H14A 119.8 . .
C16 C15 C14 120.8(4) . .
C16 C15 H15A 119.6 . .
C14 C15 H15A 119.6 . .
C15 C16 C17 119.5(4) . .
C15 C16 H16A 120.2 . .
C17 C16 H16A 120.2 . .
C16 C17 C18 120.3(4) . .
C16 C17 H17A 119.8 . .
C18 C17 H17A 119.8 . .
C17 C18 C13 121.0(4) . .
C17 C18 H18A 119.5 . .
C13 C18 H18A 119.5 . .
C31 P2 C25 104.30(16) . .
C31 P2 C24 100.66(16) . .
C25 P2 C24 101.90(16) . .
C20 C19 C24 119.6(3) . .
C20 C19 Ge1 117.6(3) . .
C24 C19 Ge1 122.8(2) . .
C19 C20 C21 120.9(3) . .
C19 C20 H20A 119.6 . .
C21 C20 H20A 119.6 . .
C22 C21 C20 119.4(3) . .
C22 C21 H21A 120.3 . .
C20 C21 H21A 120.3 . .
C23 C22 C21 119.9(3) . .
C23 C22 H22A 120.1 . .
C21 C22 H22A 120.1 . .
C22 C23 C24 121.4(3) . .
C22 C23 H23A 119.3 . .
C24 C23 H23A 119.3 . .
C19 C24 C23 118.9(3) . .
C19 C24 P2 119.3(2) . .
C23 C24 P2 121.8(3) . .
C26 C25 C30 118.0(4) . .
C26 C25 P2 116.6(3) . .
C30 C25 P2 125.4(3) . .
C27 C26 C25 120.6(4) . .
C27 C26 H26A 119.7 . .
C25 C26 H26A 119.7 . .
C28 C27 C26 120.5(4) . .
C28 C27 H27A 119.8 . .
C26 C27 H27A 119.8 . .
C27 C28 C29 119.7(4) . .
C27 C28 H28A 120.2 . .
C29 C28 H28A 120.2 . .
C30 C29 C28 119.9(4) . .
C30 C29 H29A 120.1 . .
C28 C29 H29A 120.1 . .
C29 C30 C25 121.4(4) . .
C29 C30 H30A 119.3 . .
C25 C30 H30A 119.3 . .
C36 C31 C32 117.5(4) . .
C36 C31 P2 117.4(3) . .
C32 C31 P2 124.7(3) . .
C33 C32 C31 120.9(4) . .
C33 C32 H32A 119.5 . .
C31 C32 H32A 119.5 . .
C34 C33 C32 120.6(4) . .
C34 C33 H33A 119.7 . .
C32 C33 H33A 119.7 . .
C33 C34 C35 119.1(4) . .
C33 C34 H34A 120.4 . .
C35 C34 H34A 120.4 . .
C34 C35 C36 120.6(4) . .
C34 C35 H35A 119.7 . .
C36 C35 H35A 119.7 . .
C35 C36 C31 121.2(4) . .
C35 C36 H36A 119.4 . .
C31 C36 H36A 119.4 . .
C43 P3 C42 102.70(16) . .
C43 P3 C49 103.13(16) . .
C42 P3 C49 101.97(15) . .
C38 C37 C42 119.3(3) . .
C38 C37 Ge1 118.4(3) . .
C42 C37 Ge1 122.3(2) . .
C39 C38 C37 121.0(3) . .
C39 C38 H38A 119.5 . .
C37 C38 H38A 119.5 . .
C38 C39 C40 119.5(3) . .
C38 C39 H39A 120.2 . .
C40 C39 H39A 120.2 . .
C41 C40 C39 120.3(3) . .
C41 C40 H40A 119.8 . .
C39 C40 H40A 119.8 . .
C40 C41 C42 120.5(3) . .
C40 C41 H41A 119.8 . .
C42 C41 H41A 119.8 . .
C37 C42 C41 119.4(3) . .
C37 C42 P3 117.0(3) . .
C41 C42 P3 123.6(3) . .
C44 C43 C48 118.1(4) . .
C44 C43 P3 117.7(3) . .
C48 C43 P3 124.3(3) . .
C45 C44 C43 120.8(4) . .
C45 C44 H44A 119.6 . .
C43 C44 H44A 119.6 . .
C46 C45 C44 120.4(4) . .
C46 C45 H45A 119.8 . .
C44 C45 H45A 119.8 . .
C47 C46 C45 119.5(4) . .
C47 C46 H46A 120.3 . .
C45 C46 H46A 120.3 . .
C46 C47 C48 120.6(4) . .
C46 C47 H47A 119.7 . .
C48 C47 H47A 119.7 . .
C47 C48 C43 120.7(4) . .
C47 C48 H48A 119.7 . .
C43 C48 H48A 119.7 . .
C54 C49 C50 118.4(3) . .
C54 C49 P3 124.5(3) . .
C50 C49 P3 117.1(3) . .
C49 C50 C51 120.4(4) . .
C49 C50 H50A 119.8 . .
C51 C50 H50A 119.8 . .
C52 C51 C50 120.4(4) . .
C52 C51 H51A 119.8 . .
C50 C51 H51A 119.8 . .
C53 C52 C51 119.5(4) . .
C53 C52 H52A 120.2 . .
C51 C52 H52A 120.2 . .
C52 C53 C54 120.6(4) . .
C52 C53 H53A 119.7 . .
C54 C53 H53A 119.7 . .
C49 C54 C53 120.7(4) . .
C49 C54 H54A 119.7 . .
C53 C54 H54A 119.7 . .
C58 O1 C55 104.0(4) . .
O1 C55 C56 106.4(4) . .
O1 C55 H55A 110.4 . .
C56 C55 H55A 110.4 . .
O1 C55 H55B 110.4 . .
C56 C55 H55B 110.4 . .
H55A C55 H55B 108.6 . .
C55 C56 C57 103.1(4) . .
C55 C56 H56A 111.1 . .
C57 C56 H56A 111.1 . .
C55 C56 H56B 111.1 . .
C57 C56 H56B 111.1 . .
H56A C56 H56B 109.1 . .
C58 C57 C56 104.0(5) . .
C58 C57 H57A 111.0 . .
C56 C57 H57A 111.0 . .
C58 C57 H57B 111.0 . .
C56 C57 H57B 111.0 . .
H57A C57 H57B 109.0 . .
O1 C58 C57 108.6(5) . .
O1 C58 H58A 110.0 . .
C57 C58 H58A 110.0 . .
O1 C58 H58B 110.0 . .
C57 C58 H58B 110.0 . .
H58A C58 H58B 108.3 . .
C59 O2 C62 115.8(10) . .
O2 C59 C60 100.2(11) . .
C61 C60 C59 103.2(12) . .
C60 C61 C62 115.2(11) . .
O2 C62 C61 101.8(10) . .
C65 O3 C63 96.3(14) . .
C65 O3 C64 34.1(11) . 2_565
C63 O3 C64 70.4(10) . 2_565
C64 C63 O3 116.0(19) . .
C64 C63 C65 37.7(12) . 2_565
O3 C63 C65 142.2(15) . 2_565
C64 C63 C64 85.6(18) . 2_565
O3 C63 C64 64.8(11) . 2_565
C65 C63 C64 83.2(13) 2_565 2_565
C65 C64 C63 92(2) 2_565 .
C65 C64 O3 47.6(17) 2_565 2_565
C63 C64 O3 114.9(19) . 2_565
C65 C64 C63 85(2) 2_565 2_565
C63 C64 C63 94.4(18) . 2_565
O3 C64 C63 44.8(8) 2_565 2_565
C64 C65 O3 98(2) 2_565 .
C64 C65 C63 50.6(17) 2_565 2_565
O3 C65 C63 120.5(16) . 2_565
C62B O2B C59B 103.5(13) . .
C61B C62B O2B 119.5(13) . .
C62B C61B C60B 100.3(14) . .
C61B C60B C59B 115.3(16) . .
C60B C59B O2B 93.5(14) . .

loop_
_geom_bond_atom_site_label_1
_geom_bond_atom_site_label_2
_geom_bond_distance
_geom_bond_site_symmetry_2
Ge1 F1 1.762(2) .
Ge1 C1 1.955(3) .
Ge1 C19 1.959(3) .
Ge1 C37 1.959(3) .
Ge1 P3 3.2768(11) .
Ge1 P2 3.3603(10) .
Ge1 P1 3.3150(10) .
P1 C13 1.832(3) .
P1 C7 1.836(4) .
P1 C6 1.837(4) .
C1 C2 1.393(5) .
C1 C6 1.401(5) .
C2 C3 1.386(5) .
C2 H2A 0.9500 .
C3 C4 1.382(6) .
C3 H3A 0.9500 .
C4 C5 1.379(6) .
C4 H4A 0.9500 .
C5 C6 1.401(5) .
C5 H5A 0.9500 .
C7 C12 1.378(5) .
C7 C8 1.385(5) .
C8 C9 1.376(6) .
C8 H8A 0.9500 .
C9 C10 1.369(6) .
C9 H9A 0.9500 .
C10 C11 1.363(6) .
C10 H10A 0.9500 .
C11 C12 1.383(6) .
C11 H11A 0.9500 .
C12 H12A 0.9500 .
C13 C14 1.385(5) .
C13 C18 1.389(6) .
C14 C15 1.388(5) .
C14 H14A 0.9500 .
C15 C16 1.363(6) .
C15 H15A 0.9500 .
C16 C17 1.370(6) .
C16 H16A 0.9500 .
C17 C18 1.379(6) .
C17 H17A 0.9500 .
C18 H18A 0.9500 .
P2 C31 1.837(4) .
P2 C25 1.840(4) .
P2 C24 1.851(4) .
C19 C20 1.394(5) .
C19 C24 1.394(5) .
C20 C21 1.395(5) .
C20 H20A 0.9500 .
C21 C22 1.387(6) .
C21 H21A 0.9500 .
C22 C23 1.377(5) .
C22 H22A 0.9500 .
C23 C24 1.400(5) .
C23 H23A 0.9500 .
C25 C26 1.391(5) .
C25 C30 1.394(5) .
C26 C27 1.382(6) .
C26 H26A 0.9500 .
C27 C28 1.376(6) .
C27 H27A 0.9500 .
C28 C29 1.385(6) .
C28 H28A 0.9500 .
C29 C30 1.370(5) .
C29 H29A 0.9500 .
C30 H30A 0.9500 .
C31 C36 1.389(5) .
C31 C32 1.393(5) .
C32 C33 1.388(5) .
C32 H32A 0.9500 .
C33 C34 1.370(6) .
C33 H33A 0.9500 .
C34 C35 1.379(6) .
C34 H34A 0.9500 .
C35 C36 1.380(6) .
C35 H35A 0.9500 .
C36 H36A 0.9500 .
P3 C43 1.830(4) .
P3 C42 1.834(3) .
P3 C49 1.838(3) .
C37 C38 1.394(5) .
C37 C42 1.395(5) .
C38 C39 1.385(5) .
C38 H38A 0.9500 .
C39 C40 1.386(5) .
C39 H39A 0.9500 .
C40 C41 1.379(5) .
C40 H40A 0.9500 .
C41 C42 1.401(5) .
C41 H41A 0.9500 .
C43 C44 1.390(5) .
C43 C48 1.393(5) .
C44 C45 1.382(6) .
C44 H44A 0.9500 .
C45 C46 1.375(7) .
C45 H45A 0.9500 .
C46 C47 1.374(7) .
C46 H46A 0.9500 .
C47 C48 1.381(6) .
C47 H47A 0.9500 .
C48 H48A 0.9500 .
C49 C54 1.383(5) .
C49 C50 1.387(5) .
C50 C51 1.394(6) .
C50 H50A 0.9500 .
C51 C52 1.372(7) .
C51 H51A 0.9500 .
C52 C53 1.367(6) .
C52 H52A 0.9500 .
C53 C54 1.391(5) .
C53 H53A 0.9500 .
C54 H54A 0.9500 .
O1 C58 1.409(7) .
O1 C55 1.415(6) .
C55 C56 1.463(7) .
C55 H55A 0.9900 .
C55 H55B 0.9900 .
C56 C57 1.498(9) .
C56 H56A 0.9900 .
C56 H56B 0.9900 .
C57 C58 1.484(8) .
C57 H57A 0.9900 .
C57 H57B 0.9900 .
C58 H58A 0.9900 .
C58 H58B 0.9900 .
O2 C59 1.458(17) .
O2 C62 1.496(16) .
C59 C60 1.70(2) .
C60 C61 1.43(2) .
C61 C62 1.507(18) .
O3 C65 1.35(2) .
O3 C63 1.411(17) .
O3 C64 1.81(3) 2_565
C63 C64 1.30(2) .
C63 C65 1.68(2) 2_565
C63 C64 1.89(2) 2_565
C64 C65 1.03(2) 2_565
C64 O3 1.81(3) 2_565
C64 C63 1.89(2) 2_565
C65 C64 1.03(2) 2_565
C65 C63 1.68(2) 2_565
O2B C62B 1.460(18) .
O2B C59B 1.69(3) .
C62B C61B 1.40(2) .
C61B C60B 1.41(2) .
C60B C59B 1.65(3) .

loop_
_geom_torsion_atom_site_label_1
_geom_torsion_atom_site_label_2
_geom_torsion_atom_site_label_3
_geom_torsion_atom_site_label_4
_geom_torsion
_geom_torsion_site_symmetry_1
_geom_torsion_site_symmetry_4
F1 Ge1 C1 C2 -134.0(3) . .
C19 Ge1 C1 C2 -19.8(3) . .
C37 Ge1 C1 C2 113.2(3) . .
F1 Ge1 C1 C6 47.4(3) . .
C19 Ge1 C1 C6 161.6(3) . .
C37 Ge1 C1 C6 -65.3(3) . .
C6 C1 C2 C3 1.0(5) . .
Ge1 C1 C2 C3 -177.6(3) . .
C1 C2 C3 C4 0.1(6) . .
C2 C3 C4 C5 -0.8(7) . .
C3 C4 C5 C6 0.4(7) . .
C2 C1 C6 C5 -1.4(5) . .
Ge1 C1 C6 C5 177.1(3) . .
C2 C1 C6 P1 178.1(3) . .
Ge1 C1 C6 P1 -3.4(4) . .
C4 C5 C6 C1 0.7(6) . .
C4 C5 C6 P1 -178.7(4) . .
C13 P1 C6 C1 159.9(3) . .
C7 P1 C6 C1 -94.1(3) . .
C13 P1 C6 C5 -20.6(4) . .
C7 P1 C6 C5 85.3(4) . .
C13 P1 C7 C12 -88.3(3) . .
C6 P1 C7 C12 165.3(3) . .
C13 P1 C7 C8 94.0(3) . .
C6 P1 C7 C8 -12.5(3) . .
C12 C7 C8 C9 0.5(6) . .
P1 C7 C8 C9 178.2(3) . .
C7 C8 C9 C10 -0.3(7) . .
C8 C9 C10 C11 0.1(7) . .
C9 C10 C11 C12 -0.1(6) . .
C8 C7 C12 C11 -0.5(5) . .
P1 C7 C12 C11 -178.4(3) . .
C10 C11 C12 C7 0.4(6) . .
C7 P1 C13 C14 6.3(4) . .
C6 P1 C13 C14 112.2(4) . .
C7 P1 C13 C18 179.7(4) . .
C6 P1 C13 C18 -74.3(4) . .
C18 C13 C14 C15 1.0(7) . .
P1 C13 C14 C15 174.4(3) . .
C13 C14 C15 C16 0.0(7) . .
C14 C15 C16 C17 -0.9(8) . .
C15 C16 C17 C18 0.8(9) . .
C16 C17 C18 C13 0.2(9) . .
C14 C13 C18 C17 -1.1(8) . .
P1 C13 C18 C17 -175.0(5) . .
F1 Ge1 C19 C20 -118.3(3) . .
C1 Ge1 C19 C20 125.3(3) . .
C37 Ge1 C19 C20 -10.1(3) . .
F1 Ge1 C19 C24 58.0(3) . .
C1 Ge1 C19 C24 -58.4(3) . .
C37 Ge1 C19 C24 166.1(3) . .
C24 C19 C20 C21 0.9(6) . .
Ge1 C19 C20 C21 177.2(3) . .
C19 C20 C21 C22 0.2(6) . .
C20 C21 C22 C23 0.1(7) . .
C21 C22 C23 C24 -1.5(7) . .
C20 C19 C24 C23 -2.1(5) . .
Ge1 C19 C24 C23 -178.3(3) . .
C20 C19 C24 P2 175.9(3) . .
Ge1 C19 C24 P2 -0.2(4) . .
C22 C23 C24 C19 2.5(6) . .
C22 C23 C24 P2 -175.5(3) . .
C31 P2 C24 C19 145.8(3) . .
C25 P2 C24 C19 -106.9(3) . .
C31 P2 C24 C23 -36.2(3) . .
C25 P2 C24 C23 71.0(3) . .
C31 P2 C25 C26 -136.1(3) . .
C24 P2 C25 C26 119.5(3) . .
C31 P2 C25 C30 44.7(3) . .
C24 P2 C25 C30 -59.7(3) . .
C30 C25 C26 C27 -0.5(6) . .
P2 C25 C26 C27 -179.8(3) . .
C25 C26 C27 C28 -0.3(7) . .
C26 C27 C28 C29 0.7(7) . .
C27 C28 C29 C30 -0.1(7) . .
C28 C29 C30 C25 -0.8(6) . .
C26 C25 C30 C29 1.1(6) . .
P2 C25 C30 C29 -179.7(3) . .
C25 P2 C31 C36 -168.2(3) . .
C24 P2 C31 C36 -62.8(3) . .
C25 P2 C31 C32 19.4(3) . .
C24 P2 C31 C32 124.7(3) . .
C36 C31 C32 C33 1.3(5) . .
P2 C31 C32 C33 173.8(3) . .
C31 C32 C33 C34 -1.3(6) . .
C32 C33 C34 C35 -0.1(6) . .
C33 C34 C35 C36 1.4(6) . .
C34 C35 C36 C31 -1.3(7) . .
C32 C31 C36 C35 -0.1(6) . .
P2 C31 C36 C35 -173.1(3) . .
F1 Ge1 C37 C38 5.7(3) . .
C1 Ge1 C37 C38 121.5(3) . .
C19 Ge1 C37 C38 -103.4(3) . .
F1 Ge1 C37 C42 -176.1(2) . .
C1 Ge1 C37 C42 -60.2(3) . .
C19 Ge1 C37 C42 74.8(3) . .
C42 C37 C38 C39 -1.3(5) . .
Ge1 C37 C38 C39 177.1(3) . .
C37 C38 C39 C40 0.1(5) . .
C38 C39 C40 C41 0.5(5) . .
C39 C40 C41 C42 0.2(5) . .
C38 C37 C42 C41 1.9(4) . .
Ge1 C37 C42 C41 -176.4(2) . .
C38 C37 C42 P3 -177.1(2) . .
Ge1 C37 C42 P3 4.7(3) . .
C40 C41 C42 C37 -1.4(5) . .
C40 C41 C42 P3 177.6(3) . .
C43 P3 C42 C37 -151.9(2) . .
C49 P3 C42 C37 101.5(3) . .
C43 P3 C42 C41 29.2(3) . .
C49 P3 C42 C41 -77.4(3) . .
C42 P3 C43 C44 94.1(3) . .
C49 P3 C43 C44 -160.2(3) . .
C42 P3 C43 C48 -86.4(4) . .
C49 P3 C43 C48 19.3(4) . .
C48 C43 C44 C45 1.0(6) . .
P3 C43 C44 C45 -179.4(4) . .
C43 C44 C45 C46 -1.2(7) . .
C44 C45 C46 C47 0.7(8) . .
C45 C46 C47 C48 -0.1(7) . .
C46 C47 C48 C43 0.0(7) . .
C44 C43 C48 C47 -0.4(6) . .
P3 C43 C48 C47 -180.0(3) . .
C43 P3 C49 C54 -94.0(3) . .
C42 P3 C49 C54 12.2(4) . .
C43 P3 C49 C50 89.0(3) . .
C42 P3 C49 C50 -164.7(3) . .
C54 C49 C50 C51 1.4(6) . .
P3 C49 C50 C51 178.6(4) . .
C49 C50 C51 C52 -0.2(8) . .
C50 C51 C52 C53 -0.5(8) . .
C51 C52 C53 C54 0.0(7) . .
C50 C49 C54 C53 -1.9(6) . .
P3 C49 C54 C53 -178.8(3) . .
C52 C53 C54 C49 1.2(6) . .
C58 O1 C55 C56 -37.9(6) . .
O1 C55 C56 C57 33.5(6) . .
C55 C56 C57 C58 -16.1(7) . .
C55 O1 C58 C57 27.0(7) . .
C56 C57 C58 O1 -6.3(8) . .
C62 O2 C59 C60 -18.6(15) . .
O2 C59 C60 C61 18.6(15) . .
C59 C60 C61 C62 -13.8(17) . .
C59 O2 C62 C61 11.4(14) . .
C60 C61 C62 O2 3.3(16) . .
C65 O3 C63 C64 -49(2) . .
C64 O3 C63 C64 -71(2) 2_565 .
C65 O3 C63 C65 -13(3) . 2_565
C64 O3 C63 C65 -35(2) 2_565 2_565
C65 O3 C63 C64 22.5(15) . 2_565
O3 C63 C64 C65 143.8(19) . 2_565
C64 C63 C64 C65 85(2) 2_565 2_565
O3 C63 C64 O3 100.7(18) . 2_565
C65 C63 C64 O3 -43.1(16) 2_565 2_565
C64 C63 C64 O3 41.5(12) 2_565 2_565
O3 C63 C64 C63 59.2(17) . 2_565
C65 C63 C64 C63 -85(2) 2_565 2_565
C64 C63 C64 C63 -0.001(2) 2_565 2_565
C63 O3 C65 C64 -40(3) . 2_565
C63 O3 C65 C63 9(3) . 2_565
C64 O3 C65 C63 48.8(19) 2_565 2_565
C59B O2B C62B C61B 7(2) . .
O2B C62B C61B C60B -22(2) . .
C62B C61B C60B C59B 30(2) . .
C61B C60B C59B O2B -25(2) . .
C62B O2B C59B C60B 9.8(17) . .
